data_4108840
loop_
_publ_author_name
'Pierre Dechambenoit'
'Sylvie Ferlay'
'Nathalie Kyritsakas'
'Mir Wais Hosseini'

_publ_section_title
;
 Molecular Tectonics: Control of Reversible Water Release in Porous
 Charge-Assisted H-Bonded Networks
;
_journal_name_full 'Journal of the American Chemical Society'
_journal_page_first 17106
_journal_page_last 17113
_journal_paper_doi 10.1021/ja806916t
_journal_volume 130
_journal_year 2008
_chemical_formula_moiety 'C14 H20 N4 O2, 0.5(C14 H20 N4 O2), C6 Co N6'
_chemical_formula_sum 'C27 H30 Co N12 O3'
_chemical_formula_weight 629.56
_chemical_name_systematic
;
 ?
;
_space_group_IT_number 14
_symmetry_cell_setting monoclinic
_symmetry_space_group_name_Hall '-P 2yn'
_symmetry_space_group_name_H-M 'P 1 21/n 1'
_atom_sites_solution_hydrogens geom
_atom_sites_solution_primary direct
_atom_sites_solution_secondary difmap
_audit_creation_method SHELXL-97
_cell_angle_alpha 90.00
_cell_angle_beta 93.611(2)
_cell_angle_gamma 90.00
_cell_formula_units_Z 4
_cell_length_a 7.2886(2)
_cell_length_b 19.5917(5)
_cell_length_c 20.3127(5)
_cell_measurement_reflns_used 5418
_cell_measurement_temperature 173(2)
_cell_measurement_theta_max 25.29
_cell_measurement_theta_min 2.26
_cell_volume 2894.81(13)
_computing_cell_refinement 'Bruker SMART'
_computing_data_collection 'Bruker SMART'
_computing_data_reduction 'Bruker SAINT'
_computing_molecular_graphics 'Bruker SHELXTL'
_computing_publication_material 'Bruker SHELXTL'
_computing_structure_refinement 'SHELXL-97 (Sheldrick, 1997)'
_computing_structure_solution 'SHELXS-97 (Sheldrick, 1990)'
_diffrn_ambient_temperature 173(2)
_diffrn_measured_fraction_theta_full 0.997
_diffrn_measured_fraction_theta_max 0.997
_diffrn_measurement_device_type 'CCD area detector'
_diffrn_measurement_method 'phi and omega scans'
_diffrn_radiation_monochromator graphite
_diffrn_radiation_source 'fine-focus sealed tube'
_diffrn_radiation_type MoK\a
_diffrn_radiation_wavelength 0.71073
_diffrn_reflns_av_R_equivalents 0.0681
_diffrn_reflns_av_sigmaI/netI 0.0566
_diffrn_reflns_limit_h_max 10
_diffrn_reflns_limit_h_min -10
_diffrn_reflns_limit_k_max 24
_diffrn_reflns_limit_k_min -27
_diffrn_reflns_limit_l_max 28
_diffrn_reflns_limit_l_min -28
_diffrn_reflns_number 59518
_diffrn_reflns_theta_full 30.11
_diffrn_reflns_theta_max 30.11
_diffrn_reflns_theta_min 2.01
_exptl_absorpt_coefficient_mu 0.646
_exptl_absorpt_correction_T_max 0.9502
_exptl_absorpt_correction_T_min 0.9151
_exptl_absorpt_correction_type multi-scan
_exptl_absorpt_process_details sadabs
_exptl_crystal_colour colorless
_exptl_crystal_density_diffrn 1.445
_exptl_crystal_density_meas ?
_exptl_crystal_description prism
_exptl_crystal_F_000 1308
_exptl_crystal_size_max 0.14
_exptl_crystal_size_mid 0.12
_exptl_crystal_size_min 0.08
_refine_diff_density_max 0.659
_refine_diff_density_min -0.454
_refine_diff_density_rms 0.080
_refine_ls_extinction_method none
_refine_ls_goodness_of_fit_ref 1.042
_refine_ls_hydrogen_treatment constr
_refine_ls_matrix_type full
_refine_ls_number_parameters 394
_refine_ls_number_reflns 8524
_refine_ls_number_restraints 0
_refine_ls_restrained_S_all 1.042
_refine_ls_R_factor_all 0.0846
_refine_ls_R_factor_gt 0.0443
_refine_ls_shift/su_max 0.002
_refine_ls_shift/su_mean 0.000
_refine_ls_structure_factor_coef Fsqd
_refine_ls_weighting_details 'calc w=1/[\s^2^(Fo^2^)+(0.0562P)^2^+1.6334P] where P=(Fo^2^+2Fc^2^)/3'
_refine_ls_weighting_scheme calc
_refine_ls_wR_factor_gt 0.1118
_refine_ls_wR_factor_ref 0.1286
_reflns_number_gt 5526
_reflns_number_total 8524
_reflns_threshold_expression >2sigma(I)
_cod_data_source_file ja806916t_si_010.cif
_cod_data_source_block e834a
_cod_depositor_comments
;
The following automatic conversions were performed:

'_exptl_crystal_density_meas' value 'none' was changed to '?' - the
value is perceived as not measured.

Automatic conversion script
Id: cif_fix_values 3008 2015-01-20 13:52:24Z robertas 
;
_cod_database_code 4108840

loop_
_symmetry_equiv_pos_as_xyz
'x, y, z'
'-x+1/2, y+1/2, -z+1/2'
'-x, -y, -z'
'x-1/2, -y-1/2, z-1/2'

loop_
_atom_site_label
_atom_site_type_symbol
_atom_site_fract_x
_atom_site_fract_y
_atom_site_fract_z
_atom_site_U_iso_or_equiv
_atom_site_adp_type
_atom_site_occupancy
_atom_site_symmetry_multiplicity
_atom_site_calc_flag
_atom_site_refinement_flags
_atom_site_disorder_assembly
_atom_site_disorder_group
C1 C 0.7579(3) 0.16527(11) 0.22853(11) 0.0178(4) Uani 1 1 d . . .
N1 N 0.7464(2) 0.13385(9) 0.28543(9) 0.0184(4) Uani 1 1 d . . .
H1 H 0.6420 0.1362 0.3048 0.022 Uiso 1 1 calc R . .
C2 C 0.8978(3) 0.09523(12) 0.31820(11) 0.0216(5) Uani 1 1 d . . .
H2A H 0.8478 0.0564 0.3426 0.026 Uiso 1 1 calc R . .
H2B H 0.9671 0.1250 0.3504 0.026 Uiso 1 1 calc R . .
C3 C 1.0258(3) 0.06869(11) 0.26819(12) 0.0227(5) Uani 1 1 d . . .
H3 H 1.1429 0.0533 0.2920 0.027 Uiso 1 1 calc R . .
O1 O 0.9405(2) 0.01168(9) 0.23558(10) 0.0347(4) Uani 1 1 d . . .
H1A H 1.0198 -0.0108 0.2165 0.052 Uiso 1 1 calc R . .
C4 C 1.0698(3) 0.12420(12) 0.21937(12) 0.0241(5) Uani 1 1 d . . .
H4A H 1.1532 0.1581 0.2415 0.029 Uiso 1 1 calc R . .
H4B H 1.1337 0.1038 0.1826 0.029 Uiso 1 1 calc R . .
N2 N 0.9020(3) 0.15843(10) 0.19319(9) 0.0198(4) Uani 1 1 d . . .
H2 H 0.8975 0.1748 0.1528 0.024 Uiso 1 1 calc R . .
C5 C 0.6037(3) 0.20941(10) 0.20390(10) 0.0164(4) Uani 1 1 d . . .
C6 C 0.5348(3) 0.20558(11) 0.13855(11) 0.0192(4) Uani 1 1 d . . .
H6 H 0.5870 0.1745 0.1091 0.023 Uiso 1 1 calc R . .
C7 C 0.3893(3) 0.24728(11) 0.11650(10) 0.0180(4) Uani 1 1 d . . .
H7 H 0.3402 0.2444 0.0721 0.022 Uiso 1 1 calc R . .
C8 C 0.3159(3) 0.29334(11) 0.16008(10) 0.0175(4) Uani 1 1 d . . .
C9 C 0.3866(3) 0.29773(11) 0.22531(11) 0.0196(4) Uani 1 1 d . . .
H9 H 0.3364 0.3295 0.2546 0.024 Uiso 1 1 calc R . .
C10 C 0.5299(3) 0.25562(11) 0.24736(11) 0.0203(4) Uani 1 1 d . . .
H10 H 0.5779 0.2581 0.2919 0.024 Uiso 1 1 calc R . .
C11 C 0.1626(3) 0.33879(11) 0.13668(10) 0.0170(4) Uani 1 1 d . . .
N3 N 0.1777(3) 0.37359(9) 0.08210(9) 0.0209(4) Uani 1 1 d . . .
H3A H 0.2781 0.3684 0.0607 0.025 Uiso 1 1 calc R . .
C12 C 0.0367(3) 0.42045(12) 0.05498(12) 0.0257(5) Uani 1 1 d . . .
H12A H -0.0399 0.3973 0.0197 0.031 Uiso 1 1 calc R . .
H12B H 0.0958 0.4605 0.0354 0.031 Uiso 1 1 calc R . .
C13 C -0.0832(3) 0.44378(12) 0.10899(12) 0.0238(5) Uani 1 1 d . . .
H13 H -0.1930 0.4684 0.0888 0.029 Uiso 1 1 calc R . .
O2 O 0.0132(3) 0.48754(8) 0.15558(9) 0.0297(4) Uani 1 1 d . . .
H2C H 0.0225 0.5267 0.1392 0.045 Uiso 1 1 calc R . .
C14 C -0.1463(3) 0.38190(11) 0.14653(11) 0.0212(5) Uani 1 1 d . . .
H14A H -0.2186 0.3966 0.1837 0.025 Uiso 1 1 calc R . .
H14B H -0.2253 0.3525 0.1169 0.025 Uiso 1 1 calc R . .
N4 N 0.0164(2) 0.34385(9) 0.17158(9) 0.0181(4) Uani 1 1 d . . .
H4 H 0.0167 0.3241 0.2105 0.022 Uiso 1 1 calc R . .
C15 C 0.7031(3) 0.98481(11) 0.08435(11) 0.0184(4) Uani 1 1 d . . .
N5 N 0.7168(2) 0.93530(9) 0.12747(9) 0.0189(4) Uani 1 1 d . A .
H5 H 0.8109 0.9072 0.1266 0.023 Uiso 1 1 calc R . .
C16 C 0.5831(3) 0.92442(12) 0.17696(13) 0.0278(5) Uani 1 1 d . . .
C17 C 0.4059(6) 0.9582(2) 0.1597(2) 0.0207(7) Uani 0.531(4) 1 d P A 1
C17A C 0.4772(7) 0.9887(3) 0.1853(2) 0.0207(7) Uani 0.469(4) 1 d P A 2
O3 O 0.3078(3) 0.96685(11) 0.21988(9) 0.0433(5) Uani 1 1 d . . .
C18 C 0.4188(4) 1.02570(15) 0.12863(15) 0.0429(8) Uani 1 1 d . . .
N6 N 0.5644(3) 1.02822(10) 0.08205(10) 0.0278(5) Uani 1 1 d . A .
H6A H 0.5590 1.0600 0.0513 0.033 Uiso 1 1 calc R . .
C19 C 0.8520(3) 0.99283(11) 0.03896(10) 0.0170(4) Uani 1 1 d . . .
C20 C 0.9165(3) 0.93605(11) 0.00575(11) 0.0191(4) Uani 1 1 d . . .
H20 H 0.8594 0.8928 0.0098 0.023 Uiso 1 1 calc R . .
C21 C 0.9349(3) 1.05632(11) 0.03316(10) 0.0180(4) Uani 1 1 d . . .
H21 H 0.8897 1.0946 0.0559 0.022 Uiso 1 1 calc R . .
Co1 Co 0.27659(4) 0.746558(14) 0.066666(14) 0.01450(8) Uani 1 1 d . . .
C22 C 0.1347(3) 0.75459(10) -0.01505(10) 0.0168(4) Uani 1 1 d . . .
N7 N 0.0618(3) 0.76730(10) -0.06561(10) 0.0236(4) Uani 1 1 d . . .
C23 C 0.4319(3) 0.68156(11) 0.02763(11) 0.0195(4) Uani 1 1 d . . .
N8 N 0.5205(3) 0.64223(11) 0.00179(11) 0.0304(5) Uani 1 1 d . . .
C24 C 0.1385(3) 0.67256(11) 0.09993(11) 0.0193(4) Uani 1 1 d . . .
N9 N 0.0614(3) 0.62703(10) 0.12103(10) 0.0261(4) Uani 1 1 d . . .
C25 C 0.4194(3) 0.75278(10) 0.14822(10) 0.0168(4) Uani 1 1 d . . .
N10 N 0.4963(3) 0.76281(10) 0.19887(10) 0.0232(4) Uani 1 1 d . . .
C26 C 0.1184(3) 0.81052(11) 0.10332(11) 0.0187(4) Uani 1 1 d . . .
N11 N 0.0256(3) 0.84985(11) 0.12656(9) 0.0264(4) Uani 1 1 d . . .
C27 C 0.4159(3) 0.81916(11) 0.03401(10) 0.0164(4) Uani 1 1 d . . .
N12 N 0.4916(3) 0.86449(10) 0.01190(9) 0.0218(4) Uani 1 1 d . . .

loop_
_atom_site_aniso_label
_atom_site_aniso_U_11
_atom_site_aniso_U_22
_atom_site_aniso_U_33
_atom_site_aniso_U_23
_atom_site_aniso_U_13
_atom_site_aniso_U_12
C1 0.0185(10) 0.0193(10) 0.0157(10) -0.0042(8) 0.0013(8) 0.0009(8)
N1 0.0168(9) 0.0211(9) 0.0175(9) 0.0017(7) 0.0025(7) 0.0039(7)
C2 0.0214(11) 0.0222(11) 0.0211(11) 0.0021(9) -0.0014(9) 0.0029(9)
C3 0.0181(10) 0.0224(11) 0.0268(12) -0.0051(9) -0.0043(9) 0.0039(9)
O1 0.0286(10) 0.0279(9) 0.0472(12) -0.0164(8) -0.0024(8) 0.0049(8)
C4 0.0165(11) 0.0334(13) 0.0229(12) -0.0019(10) 0.0046(9) 0.0063(9)
N2 0.0187(9) 0.0271(10) 0.0139(9) -0.0010(8) 0.0030(7) 0.0060(8)
C5 0.0165(10) 0.0174(10) 0.0153(10) 0.0011(8) 0.0022(8) 0.0015(8)
C6 0.0222(11) 0.0192(10) 0.0166(10) -0.0040(8) 0.0032(8) 0.0013(8)
C7 0.0198(10) 0.0210(10) 0.0132(9) -0.0017(9) 0.0004(7) 0.0013(9)
C8 0.0174(10) 0.0181(10) 0.0173(10) 0.0004(8) 0.0023(8) 0.0014(8)
C9 0.0231(11) 0.0198(10) 0.0160(10) -0.0018(8) 0.0024(9) 0.0036(9)
C10 0.0220(10) 0.0253(11) 0.0135(10) -0.0016(9) 0.0006(8) 0.0039(9)
C11 0.0202(10) 0.0168(10) 0.0139(10) -0.0022(8) 0.0008(8) 0.0023(8)
N3 0.0213(10) 0.0227(9) 0.0191(9) 0.0029(8) 0.0055(7) 0.0060(8)
C12 0.0284(12) 0.0288(12) 0.0200(11) 0.0063(10) 0.0025(9) 0.0112(10)
C13 0.0264(12) 0.0222(11) 0.0226(12) 0.0001(9) 0.0000(9) 0.0068(9)
O2 0.0415(11) 0.0172(8) 0.0300(10) -0.0008(7) -0.0006(8) 0.0000(7)
C14 0.0182(11) 0.0238(11) 0.0216(11) -0.0012(9) 0.0007(8) 0.0033(9)
N4 0.0199(9) 0.0208(9) 0.0137(9) 0.0005(7) 0.0033(7) 0.0036(7)
C15 0.0189(10) 0.0181(10) 0.0187(11) 0.0016(8) 0.0050(8) 0.0011(8)
N5 0.0187(9) 0.0181(9) 0.0204(9) 0.0029(7) 0.0063(7) 0.0040(7)
C16 0.0281(12) 0.0256(12) 0.0318(13) 0.0101(10) 0.0190(10) 0.0072(10)
C17 0.0177(16) 0.0245(18) 0.0211(17) -0.0004(13) 0.0104(12) 0.0008(12)
C17A 0.0177(16) 0.0245(18) 0.0211(17) -0.0004(13) 0.0104(12) 0.0008(12)
O3 0.0355(11) 0.0636(13) 0.0335(11) 0.0185(10) 0.0236(9) 0.0243(10)
C18 0.0352(15) 0.0479(17) 0.0489(18) 0.0289(14) 0.0293(13) 0.0217(13)
N6 0.0255(10) 0.0277(10) 0.0321(11) 0.0164(9) 0.0157(9) 0.0124(8)
C19 0.0165(10) 0.0194(10) 0.0154(10) 0.0025(8) 0.0034(8) 0.0013(8)
C20 0.0193(10) 0.0190(10) 0.0193(11) 0.0029(8) 0.0024(8) -0.0004(8)
C21 0.0206(10) 0.0174(10) 0.0164(10) 0.0007(8) 0.0038(8) 0.0018(8)
Co1 0.01599(14) 0.01507(14) 0.01266(14) 0.00107(11) 0.00268(10) 0.00051(11)
C22 0.0177(9) 0.0168(9) 0.0163(10) -0.0013(8) 0.0043(8) -0.0023(8)
N7 0.0259(10) 0.0244(10) 0.0202(10) -0.0021(8) -0.0005(8) -0.0024(8)
C23 0.0223(11) 0.0193(10) 0.0174(11) 0.0051(8) 0.0042(9) -0.0003(9)
N8 0.0374(12) 0.0266(11) 0.0287(11) 0.0016(9) 0.0140(9) 0.0061(9)
C24 0.0196(11) 0.0218(10) 0.0169(10) -0.0014(9) 0.0034(8) 0.0012(9)
N9 0.0285(11) 0.0241(10) 0.0264(11) 0.0032(8) 0.0073(9) -0.0038(8)
C25 0.0190(10) 0.0135(9) 0.0183(10) 0.0021(8) 0.0034(8) 0.0017(8)
N10 0.0260(10) 0.0220(10) 0.0212(10) 0.0011(8) -0.0001(8) 0.0016(8)
C26 0.0203(11) 0.0216(10) 0.0144(10) 0.0047(8) 0.0018(8) 0.0008(8)
N11 0.0309(11) 0.0310(11) 0.0179(10) 0.0069(8) 0.0060(8) 0.0128(9)
C27 0.0174(10) 0.0186(10) 0.0133(10) -0.0018(8) 0.0006(8) 0.0026(8)
N12 0.0251(10) 0.0211(9) 0.0191(9) 0.0024(8) -0.0003(8) -0.0037(8)

loop_
_atom_type_symbol
_atom_type_description
_atom_type_scat_dispersion_real
_atom_type_scat_dispersion_imag
_atom_type_scat_source
C C 0.0033 0.0016 'International Tables Vol C Tables 4.2.6.8 and 6.1.1.4'
H H 0.0000 0.0000 'International Tables Vol C Tables 4.2.6.8 and 6.1.1.4'
N N 0.0061 0.0033 'International Tables Vol C Tables 4.2.6.8 and 6.1.1.4'
O O 0.0106 0.0060 'International Tables Vol C Tables 4.2.6.8 and 6.1.1.4'
Co Co 0.3494 0.9721 'International Tables Vol C Tables 4.2.6.8 and 6.1.1.4'

loop_
_geom_angle_atom_site_label_1
_geom_angle_atom_site_label_2
_geom_angle_atom_site_label_3
_geom_angle
_geom_angle_site_symmetry_1
N2 C1 N1 121.9(2) .
N2 C1 C5 119.35(19) .
N1 C1 C5 118.78(19) .
C1 N1 C2 123.62(19) .
C1 N1 H1 118.2 .
C2 N1 H1 118.2 .
N1 C2 C3 110.56(18) .
N1 C2 H2A 109.5 .
C3 C2 H2A 109.5 .
N1 C2 H2B 109.5 .
C3 C2 H2B 109.5 .
H2A C2 H2B 108.1 .
O1 C3 C2 108.21(19) .
O1 C3 C4 111.2(2) .
C2 C3 C4 110.88(18) .
O1 C3 H3 108.8 .
C2 C3 H3 108.8 .
C4 C3 H3 108.8 .
C3 O1 H1A 109.5 .
N2 C4 C3 111.05(18) .
N2 C4 H4A 109.4 .
C3 C4 H4A 109.4 .
N2 C4 H4B 109.4 .
C3 C4 H4B 109.4 .
H4A C4 H4B 108.0 .
C1 N2 C4 121.68(19) .
C1 N2 H2 119.2 .
C4 N2 H2 119.2 .
C6 C5 C10 120.5(2) .
C6 C5 C1 120.80(19) .
C10 C5 C1 118.68(19) .
C7 C6 C5 119.87(19) .
C7 C6 H6 120.1 .
C5 C6 H6 120.1 .
C6 C7 C8 119.40(19) .
C6 C7 H7 120.3 .
C8 C7 H7 120.3 .
C9 C8 C7 120.7(2) .
C9 C8 C11 119.56(19) .
C7 C8 C11 119.75(19) .
C10 C9 C8 119.8(2) .
C10 C9 H9 120.1 .
C8 C9 H9 120.1 .
C9 C10 C5 119.7(2) .
C9 C10 H10 120.2 .
C5 C10 H10 120.2 .
N3 C11 N4 121.9(2) .
N3 C11 C8 118.77(19) .
N4 C11 C8 119.36(19) .
C11 N3 C12 123.47(19) .
C11 N3 H3A 118.3 .
C12 N3 H3A 118.3 .
N3 C12 C13 109.92(18) .
N3 C12 H12A 109.7 .
C13 C12 H12A 109.7 .
N3 C12 H12B 109.7 .
C13 C12 H12B 109.7 .
H12A C12 H12B 108.2 .
O2 C13 C12 112.2(2) .
O2 C13 C14 107.36(18) .
C12 C13 C14 109.23(19) .
O2 C13 H13 109.3 .
C12 C13 H13 109.3 .
C14 C13 H13 109.3 .
C13 O2 H2C 109.5 .
N4 C14 C13 108.45(18) .
N4 C14 H14A 110.0 .
C13 C14 H14A 110.0 .
N4 C14 H14B 110.0 .
C13 C14 H14B 110.0 .
H14A C14 H14B 108.4 .
C11 N4 C14 121.00(18) .
C11 N4 H4 119.5 .
C14 N4 H4 119.5 .
N5 C15 N6 121.9(2) .
N5 C15 C19 118.01(19) .
N6 C15 C19 120.08(19) .
C15 N5 C16 122.98(19) .
C15 N5 H5 118.5 .
C16 N5 H5 118.5 .
N5 C16 C17 112.6(2) .
N5 C16 C17A 109.1(2) .
O3 C17 C18 107.6(3) .
O3 C17 C16 108.7(3) .
C18 C17 C16 115.3(3) .
C18 C17A C16 118.3(4) .
C18 C17A O3 108.1(3) .
C16 C17A O3 104.8(3) .
C17A C18 N6 110.6(3) .
N6 C18 C17 112.1(2) .
C15 N6 C18 122.6(2) .
C15 N6 H6A 118.7 .
C18 N6 H6A 118.7 .
C21 C19 C20 120.65(19) .
C21 C19 C15 119.23(19) .
C20 C19 C15 119.98(19) .
C21 C20 C19 119.2(2) 3_775
C21 C20 H20 120.4 3_775
C19 C20 H20 120.4 .
C20 C21 C19 120.19(19) 3_775
C20 C21 H21 119.9 3_775
C19 C21 H21 119.9 .
C26 Co1 C27 89.65(9) .
C26 Co1 C25 85.88(9) .
C27 Co1 C25 88.90(9) .
C26 Co1 C22 88.70(9) .
C27 Co1 C22 84.64(9) .
C25 Co1 C22 171.59(9) .
C26 Co1 C23 178.47(10) .
C27 Co1 C23 90.60(9) .
C25 Co1 C23 95.63(9) .
C22 Co1 C23 89.81(9) .
C26 Co1 C24 90.91(9) .
C27 Co1 C24 179.30(10) .
C25 Co1 C24 90.70(9) .
C22 Co1 C24 95.81(9) .
C23 Co1 C24 88.86(9) .
N7 C22 Co1 170.91(19) .
N8 C23 Co1 177.1(2) .
N9 C24 Co1 177.4(2) .
N10 C25 Co1 172.84(19) .
N11 C26 Co1 178.4(2) .
N12 C27 Co1 175.9(2) .

loop_
_geom_bond_atom_site_label_1
_geom_bond_atom_site_label_2
_geom_bond_distance
_geom_bond_site_symmetry_2
C1 N2 1.316(3) .
C1 N1 1.317(3) .
C1 C5 1.480(3) .
N1 C2 1.463(3) .
N1 H1 0.8800 .
C2 C3 1.514(3) .
C2 H2A 0.9900 .
C2 H2B 0.9900 .
C3 O1 1.422(3) .
C3 C4 1.519(3) .
C3 H3 1.0000 .
O1 H1A 0.8400 .
C4 N2 1.465(3) .
C4 H4A 0.9900 .
C4 H4B 0.9900 .
N2 H2 0.8800 .
C5 C6 1.392(3) .
C5 C10 1.396(3) .
C6 C7 1.390(3) .
C6 H6 0.9500 .
C7 C8 1.394(3) .
C7 H7 0.9500 .
C8 C9 1.393(3) .
C8 C11 1.483(3) .
C9 C10 1.383(3) .
C9 H9 0.9500 .
C10 H10 0.9500 .
C11 N3 1.312(3) .
C11 N4 1.321(3) .
N3 C12 1.460(3) .
N3 H3A 0.8800 .
C12 C13 1.516(3) .
C12 H12A 0.9900 .
C12 H12B 0.9900 .
C13 O2 1.428(3) .
C13 C14 1.519(3) .
C13 H13 1.0000 .
O2 H2C 0.8400 .
C14 N4 1.465(3) .
C14 H14A 0.9900 .
C14 H14B 0.9900 .
N4 H4 0.8800 .
C15 N5 1.307(3) .
C15 N6 1.320(3) .
C15 C19 1.476(3) .
N5 C16 1.459(3) .
N5 H5 0.8800 .
C16 C17 1.474(5) .
C16 C17A 1.492(5) .
C17 O3 1.464(4) .
C17 C18 1.471(5) .
C17A C18 1.404(6) .
C17A O3 1.520(5) .
C18 N6 1.466(3) .
N6 H6A 0.8800 .
C19 C21 1.391(3) .
C19 C20 1.398(3) .
C20 C21 1.388(3) 3_775
C20 H20 0.9500 .
C21 C20 1.388(3) 3_775
C21 H21 0.9500 .
Co1 C26 1.887(2) .
Co1 C27 1.892(2) .
Co1 C25 1.904(2) .
Co1 C22 1.906(2) .
Co1 C23 1.909(2) .
Co1 C24 1.913(2) .
C22 N7 1.154(3) .
C23 N8 1.153(3) .
C24 N9 1.151(3) .
C25 N10 1.157(3) .
C26 N11 1.147(3) .
C27 N12 1.151(3) .
